data_2001250
loop_
_publ_author_name
'Valle, G.'
'Formaggio, F.'
'Crisma, M.'
'Toniolo, C.'
'Kamphuis, J.'

_publ_section_title
;
 Structure of
 (<i>Z</i>)-<small>L</small>-Pro-<small>D</small>-(\aMe)Phe-OH
;
_journal_issue 11
_journal_name_full 'Acta Crystallographica Section C'
_journal_page_first 2003
_journal_page_last 2005
_journal_paper_doi 10.1107/S0108270193004457
_journal_volume 49
_journal_year 1993
_chemical_formula_sum 'C23 H26 N2 O5'
_chemical_formula_weight 410.48
_symmetry_cell_setting orthorhombic
_symmetry_space_group_name_Hall 'P 2ac 2ab'
_symmetry_space_group_name_H-M 'P 21 21 21'
_atom_type_scat_source 'Cromer (1974) and Cromer & Waber (1974)'
_cell_angle_alpha 90
_cell_angle_beta 90
_cell_angle_gamma 90
_cell_formula_units_Z 4
_cell_length_a 20.841(2)
_cell_length_b 12.947(2)
_cell_length_c 8.1680(10)
_cell_measurement_reflns_used 25
_cell_measurement_temperature 293
_cell_measurement_theta_max 12
_cell_measurement_theta_min 7
_cell_volume 2204.0(5)
_diffrn_measurement_device 'Philips PW1100'
_diffrn_measurement_method \q/2\q
_diffrn_radiation_type MoK\a
_diffrn_radiation_wavelength 0.7107
_diffrn_reflns_av_R_equivalents 0
_diffrn_reflns_limit_h_max 27
_diffrn_reflns_limit_h_min 0
_diffrn_reflns_limit_k_max 17
_diffrn_reflns_limit_k_min 0
_diffrn_reflns_limit_l_max 10
_diffrn_reflns_limit_l_min 0
_diffrn_reflns_number 3046
_diffrn_reflns_theta_max 28
_diffrn_standards_decay_% 10
_diffrn_standards_interval_time 180
_diffrn_standards_number 3
_exptl_absorpt_coefficient_mu 0.082
_exptl_absorpt_correction_type none
_exptl_crystal_colour colourless
_exptl_crystal_density_diffrn 1.24
_exptl_crystal_description plate
_exptl_crystal_size_max 0.8
_exptl_crystal_size_mid 0.7
_exptl_crystal_size_min 0.2
_refine_diff_density_max 0.14
_refine_diff_density_min -0.17
_refine_ls_goodness_of_fit_obs 1.190
_refine_ls_number_parameters 343
_refine_ls_number_reflns 1512
_refine_ls_R_factor_obs 0.046
_refine_ls_shift/esd_max 0.073
_refine_ls_structure_factor_coef F
_refine_ls_weighting_details 'w = 1/[\s^2^(F)+0.0017F^2^]'
_refine_ls_weighting_scheme calc
_refine_ls_wR_factor_obs 0.053
_reflns_number_observed 1512
_reflns_number_total 3020
_reflns_observed_criterion F>=7\s(F)
_cod_data_source_file cd1011.cif
_cod_data_source_block cd1011_structure_1_of_1
_cod_depositor_comments
;
The following automatic conversions were performed:

'_refine_ls_weighting_scheme' value '1/[\s^2^(F)+0.0017F^2^]' was
changed to 'calc'. New tag '_refine_ls_weighting_details' was
created. The value of the new tag was set to 'w =
1/[\s^2^(F)+0.0017F^2^]'.

Automatic conversion script
Id: cif_fix_values 3143 2015-03-26 13:38:13Z robertas 
;
_cod_database_code 2001250

loop_
_atom_site_label
_atom_site_fract_x
_atom_site_fract_y
_atom_site_fract_z
_atom_site_U_iso_or_equiv
O1 -.07080(10) -.7649(2) -.2507(4) .0730(10)
O2 -.03310(10) -.9246(2) -.1885(4) .0726(9)
O3 .0478(2) -.7584(2) -.5754(3) .0850(10)
O4 -.0386(2) -.4164(2) -.6421(4) .0830(10)
O5 -.0422(2) -.4533(2) -.9080(3) .0730(10)
N1 .03420(10) -.7910(2) -.2444(4) .0620(10)
N2 .01010(10) -.5958(2) -.5561(3) .0510(10)
C1 -.2445(2) -.7221(4) -.2043(8) .094(2)
C2 -.2898(2) -.6510(6) -.2470(10) .113(3)
C3 -.2735(3) -.5697(5) -.3440(10) .115(3)
C4 -.2103(3) -.5584(4) -.4010(10) .122(3)
C5 -.1643(2) -.6314(4) -.3558(8) .099(2)
C6 -.1816(2) -.7143(3) -.2582(6) .074(2)
C7 -.1350(2) -.7973(4) -.2119(7) .081(2)
C8 -.0233(2) -.8345(3) -.2253(5) .0610(10)
C9 .0941(2) -.8512(3) -.2215(6) .0670(10)
C10 .1460(2) -.7763(3) -.2819(7) .084(2)
C11 .1173(2) -.6704(3) -.2669(6) .0640(10)
C12 .0452(2) -.6856(3) -.3057(4) .0540(10)
C13 .0341(2) -.6821(3) -.4903(4) .0540(10)
C14 -.0035(2) -.5849(2) -.7313(5) .0570(10)
C15 -.0559(3) -.6608(3) -.7866(6) .086(2)
C16 -.0295(2) -.4751(2) -.7537(5) .0550(10)
C17 .0568(2) -.5980(3) -.8407(5) .0700(10)
C18 .1127(2) -.5313(3) -.7937(5) .0650(10)
C19 .1196(2) -.4319(4) -.8574(7) .094(2)
C20 .1714(3) -.3699(4) -.8090(10) .120(3)
C21 .2163(3) -.4050(6) -.6990(10) .120(3)
C22 .2093(3) -.5021(6) -.6354(8) .118(3)
C23 .1586(3) -.5646(4) -.6848(6) .091(2)
H105 -.055(3) -.387(5) -.923(7) ?
H1N2 .008(2) -.540(4) -.498(6) ?
H1C1 -.257820 -.789210 -.125140 ?
H1C2 -.339280 -.659110 -.203130 ?
H1C3 -.308910 -.511400 -.379180 ?
H1C4 -.197080 -.493800 -.477240 ?
H1C5 -.115620 -.623900 -.399250 ?
H1C7 -.135(4) -.825(6) -.126(9) ?
H2C7 -.139(2) -.860(4) -.273(7) ?
H1C9 .096(3) -.867(4) -.117(7) ?
H2C9 .100(2) -.920(4) -.294(6) ?
H110 .172(3) -.775(4) -.177(8) ?
H210 .163(2) -.786(4) -.415(6) ?
H111 .120(2) -.642(3) -.158(4) ?
H211 .140(2) -.616(3) -.342(5) ?
H112 .015(2) -.634(3) -.247(5) ?
H115 -.037310 -.730330 -.755380 ?
H215 -.069000 -.654500 -.890100 ?
H315 -.093790 -.654560 -.715420 ?
H117 .045(2) -.573(4) -.951(6) ?
H217 .069(2) -.670(4) -.863(6) ?
H119 .082(2) -.404(3) -.947(5) ?
H120 .174(3) -.295(5) -.875(8) ?
H121 .254(2) -.369(5) -.664(7) ?
H122 .240(3) -.517(5) -.570(7) ?
H123 .152(2) -.631(3) -.646(5) ?

loop_
_geom_angle_atom_site_label_1
_geom_angle_atom_site_label_2
_geom_angle_atom_site_label_3
_geom_angle
_geom_angle_publ_flag
C7 O1 C8 117.0(3) yes
C9 N1 C12 113.5(3) yes
C8 N1 C12 124.9(3) yes
C8 N1 C9 121.3(3) yes
C13 N2 C14 123.0(3) yes
O1 C7 C6 109.9(3) yes
O2 C8 N1 125.7(3) yes
O1 C8 N1 110.9(3) yes
O1 C8 O2 123.4(3) yes
N1 C9 C10 102.8(3) yes
N1 C12 C13 109.9(3) yes
N2 C13 C12 118.6(3) yes
O3 C13 C12 119.7(3) yes
O3 C13 N2 121.8(3) yes
N2 C14 C17 113.3(3) yes
N2 C14 C16 105.9(3) yes
N2 C14 C15 111.3(3) yes
C16 C14 C17 108.6(3) yes
C15 C14 C17 109.7(3) yes
C15 C14 C16 107.8(3) yes
O5 C16 C14 112.5(3) yes
O4 C16 C14 123.5(4) yes
O4 C16 O5 124.0(3) yes
C14 C17 C18 114.7(3) yes
C1 C2 C3 119.9(5) no
C3 C4 C5 119.2(6) no
C1 C6 C5 119.1(4) no
C1 C6 C7 118.7(4) no
C9 C10 C11 105.6(3) no
N1 C12 C11 101.5(3) no
O3 C13 C12 119.7(3) no
C17 C18 C23 121.7(4) no
C19 C18 C23 117.2(4) no
C19 C20 C21 121.2(6) no
C21 C22 C23 120.3(6) no
C2 C1 C6 121.5(5) no
C2 C3 C4 120.5(6) no
C4 C5 C6 119.7(5) no
C5 C6 C7 122.1(4) no
C10 C11 C12 104.7(3) no
C11 C12 C13 110.2(3) no
C17 C18 C19 121.1(4) no
C18 C19 C20 120.2(5) no
C20 C21 C22 118.7(6) no
C18 C23 C22 122.3(5) no

loop_
_geom_bond_atom_site_label_1
_geom_bond_atom_site_label_2
_geom_bond_distance
_geom_bond_publ_flag
O1 C7 1.438(5) yes
O1 C8 1.354(4) yes
O2 C8 1.222(4) yes
O3 C13 1.241(4) yes
O4 C16 1.202(5) yes
O5 C16 1.318(5) yes
N1 C8 1.332(4) yes
N1 C9 1.484(5) yes
N1 C12 1.472(4) yes
N2 C13 1.338(4) yes
N2 C14 1.465(5) yes
C9 C10 1.534(6) yes
C10 C11 1.501(6) yes
C11 C12 1.548(5) yes
C12 C13 1.526(5) yes
C14 C15 1.537(6) yes
C14 C16 1.534(5) yes
C14 C17 1.551(6) yes
C1 C2 1.366(8) no
C2 C3 1.360(10) no
C4 C5 1.396(8) no
C6 C7 1.497(6) no
C1 C6 1.385(6) no
C3 C4 1.404(9) no
C5 C6 1.385(7) no
C17 C18 1.499(6) no
C18 C23 1.377(6) no
C20 C21 1.370(10) no
C22 C23 1.389(8) no
C18 C19 1.396(6) no
C19 C20 1.402(8) no
C21 C22 1.370(10) no
O5 H105 0.90(7) no
N2 H1N2 0.87(5) no
C1 H1C1 1.118(6) no
C2 H1C2 1.097(6) no
C3 H1C3 1.095(7) no
C4 H1C4 1.081(7) no
C5 H1C5 1.079(5) no
C7 H1C7 0.79(8) no
C7 H2C7 0.95(6) no
C9 H1C9 0.87(6) no
C9 H2C9 1.08(5) no
C10 H110 1.01(6) no
C10 H210 1.15(5) no
C11 H111 0.96(4) no
C11 H211 1.05(4) no
C12 H112 1.03(3) no
C15 H115 1.013(4) no
C15 H215 0.892(5) no
C15 H315 0.985(5) no
C17 H117 0.99(5) no
C17 H217 0.99(5) no
C19 H119 1.13(4) no
C20 H120 1.11(6) no
C21 H121 0.96(5) no
C22 H122 0.85(6) no
C23 H123 0.93(4) no
